data_7714188
loop_
_publ_author_name
'Moussa, Mehdi'
'Rummel, Eva-Maria'
'Eckhardt, Maria'
'Riesinger, Christoph'
'Scheer, Manfred'

_publ_section_title
;
 Unusual cleavage of phosphaalkynes triple bond in the coordination sphere
 of transition metals
;
_journal_name_full 'Dalton Transactions'
_journal_paper_doi 10.1039/D3DT02472E
_journal_year 2023
_chemical_formula_moiety 'C22 H9 Co6 O17 P'
_chemical_formula_sum 'C22 H9 Co6 O17 P'
_chemical_formula_weight 929.84
_space_group_crystal_system triclinic
_space_group_IT_number 2
_space_group_name_Hall '-P 1'
_space_group_name_H-M_alt 'P -1'
_atom_sites_solution_hydrogens geom
_atom_sites_solution_primary direct
_audit_creation_date 2014-08-27
_audit_creation_method
;
Olex2 1.2-beta
(compiled 2014.07.22 svn.r2960 for OlexSys, GUI svn.r4862)
;
_audit_update_record
;
2023-07-18 deposited with the CCDC.	2023-10-11 downloaded from the CCDC.
;
_cell_angle_alpha 81.547(5)
_cell_angle_beta 83.899(5)
_cell_angle_gamma 68.045(6)
_cell_formula_units_Z 2
_cell_length_a 8.6816(6)
_cell_length_b 11.1058(6)
_cell_length_c 17.5276(11)
_cell_measurement_reflns_used 1624
_cell_measurement_temperature 123.15
_cell_measurement_theta_max 58.507
_cell_measurement_theta_min 4.322
_cell_volume 1547.93(18)
_computing_molecular_graphics 'Olex2 (Dolomanov et al., 2009)'
_computing_publication_material 'Olex2 (Dolomanov et al., 2009)'
_computing_structure_refinement 'ShelXL (Sheldrick, 2008)'
_computing_structure_solution 'SIR97 (Burla et al., 2007)'
_diffrn_ambient_temperature 123.15
_diffrn_measured_fraction_theta_full 0.957
_diffrn_measured_fraction_theta_max 0.971
_diffrn_measurement_device_type 'Oxford Diffraction, Gemini R Ultra'
_diffrn_radiation_type CuK\a
_diffrn_radiation_wavelength 1.54184
_diffrn_reflns_av_R_equivalents 0.0367
_diffrn_reflns_av_unetI/netI 0.0585
_diffrn_reflns_Laue_measured_fraction_full 0.957
_diffrn_reflns_Laue_measured_fraction_max 0.971
_diffrn_reflns_limit_h_max 9
_diffrn_reflns_limit_h_min -7
_diffrn_reflns_limit_k_max 12
_diffrn_reflns_limit_k_min -12
_diffrn_reflns_limit_l_max 18
_diffrn_reflns_limit_l_min -19
_diffrn_reflns_number 7513
_diffrn_reflns_point_group_measured_fraction_full 0.957
_diffrn_reflns_point_group_measured_fraction_max 0.971
_diffrn_reflns_theta_full 59.000
_diffrn_reflns_theta_max 58.507
_diffrn_reflns_theta_min 4.322
_exptl_absorpt_coefficient_mu 25.768
_exptl_absorpt_correction_T_max 0.438
_exptl_absorpt_correction_T_min 0.096
_exptl_absorpt_correction_type multi-scan
_exptl_absorpt_process_details
;
CrysAlisPro, Oxford Diffraction Ltd., Version 1.171.33.41 
Empirical absorption correction using spherical harmonics,
implemented in SCALE3 ABSPACK scaling algorithm.
;
_exptl_crystal_colour red
_exptl_crystal_colour_primary red
_exptl_crystal_density_diffrn 1.995
_exptl_crystal_description block
_exptl_crystal_F_000 908
_exptl_crystal_recrystallization_method 'The material was recrystallised from n-hexane by by cooling to +5 deg'
_exptl_crystal_size_max 0.128
_exptl_crystal_size_mid 0.092
_exptl_crystal_size_min 0.032
_refine_diff_density_max 0.993
_refine_diff_density_min -0.633
_refine_diff_density_rms 0.142
_refine_ls_extinction_method none
_refine_ls_goodness_of_fit_ref 0.927
_refine_ls_hydrogen_treatment constr
_refine_ls_matrix_type full
_refine_ls_number_parameters 418
_refine_ls_number_reflns 4280
_refine_ls_number_restraints 0
_refine_ls_restrained_S_all 0.927
_refine_ls_R_factor_all 0.0686
_refine_ls_R_factor_gt 0.0510
_refine_ls_shift/su_max 0.000
_refine_ls_shift/su_mean 0.000
_refine_ls_structure_factor_coef Fsqd
_refine_ls_weighting_details 'w=1/[\s^2^(Fo^2^)+(0.0914P)^2^] where P=(Fo^2^+2Fc^2^)/3'
_refine_ls_weighting_scheme calc
_refine_ls_wR_factor_gt 0.1240
_refine_ls_wR_factor_ref 0.1298
_reflns_Friedel_coverage 0.000
_reflns_number_gt 3094
_reflns_number_total 4280
_reflns_threshold_expression 'I > 2\s(I)'
_cod_data_source_file d3dt02472e2.cif
_cod_data_source_block 1
_cod_database_code 7714188
_shelxl_version_number 2014/6
_shelx_space_group_comment
;
The symmetry employed for this shelxl refinement is uniquely defined
by the following loop, which should always be used as a source of
symmetry information in preference to the above space-group names.
They are only intended as comments.
;
_olex2_refinement_description
;
1. Fixed Uiso
 At 1.5 times of:
  All C(H,H,H) groups
2.a Idealised Me refined as rotating group:
 C20(H20A,H20B,H20C), C21(H21A,H21B,H21C), C22(H22A,H22B,H22C)
;
_olex2_diffrn_ambient_temperature_device 'Oxford Instruments CryoJet'
_olex2_exptl_crystal_mounting_method 'The crystal was mounted on a glass fibre with inert oil'
_olex2_submission_special_instructions 'No special instructions were received'

loop_
_space_group_symop_operation_xyz
'x, y, z'
'-x, -y, -z'

loop_
_atom_site_label
_atom_site_type_symbol
_atom_site_fract_x
_atom_site_fract_y
_atom_site_fract_z
_atom_site_U_iso_or_equiv
_atom_site_adp_type
_atom_site_occupancy
_atom_site_site_symmetry_order
_atom_site_calc_flag
_atom_site_refinement_flags_posn
_atom_site_refinement_flags_adp
_atom_site_refinement_flags_occupancy
_atom_site_disorder_assembly
_atom_site_disorder_group
C1 C 0.1525(9) 0.4084(6) 0.7107(4) 0.0341(17) Uani 1 1 d . . . . .
C2 C -0.1219(8) 0.4140(6) 0.7990(5) 0.0338(17) Uani 1 1 d . . . . .
C3 C -0.1555(8) 0.5339(7) 0.6443(4) 0.0318(17) Uani 1 1 d . . . . .
C4 C -0.3650(8) 0.3840(7) 0.6177(4) 0.0322(17) Uani 1 1 d . . . . .
C5 C -0.3314(8) 0.2657(7) 0.7685(5) 0.0339(17) Uani 1 1 d . . . . .
C6 C -0.2318(8) 0.1082(8) 0.6514(4) 0.0371(18) Uani 1 1 d . . . . .
C7 C 0.1036(7) 0.0786(8) 0.5618(4) 0.0318(17) Uani 1 1 d . . . . .
C8 C -0.0629(8) 0.3557(7) 0.5172(4) 0.0315(17) Uani 1 1 d . . . . .
C9 C 0.2571(10) 0.2461(6) 0.5778(4) 0.0351(17) Uani 1 1 d . . . . .
C10 C 0.1459(8) 0.1107(6) 0.8811(4) 0.0309(16) Uani 1 1 d . . . . .
C11 C 0.3834(8) 0.0421(7) 0.7612(4) 0.0310(16) Uani 1 1 d . . . . .
C12 C 0.4712(7) -0.1165(6) 0.6487(5) 0.0314(17) Uani 1 1 d . . . . .
C13 C 0.6502(10) -0.2112(7) 0.7804(4) 0.0390(18) Uani 1 1 d . . . . .
C14 C 0.4177(8) -0.3162(7) 0.7514(4) 0.0319(16) Uani 1 1 d . . . . .
C15 C 0.1522(9) -0.3313(8) 0.8556(5) 0.0421(19) Uani 1 1 d . . . . .
C16 C 0.1037(9) -0.2194(7) 0.7061(5) 0.0360(18) Uani 1 1 d . . . . .
C17 C 0.0022(9) -0.0512(6) 0.8224(4) 0.0306(16) Uani 1 1 d . . . . .
C18 C 0.3236(8) -0.1529(6) 0.8526(4) 0.0308(16) Uani 1 1 d . . . . .
C19 C 0.3792(8) -0.1991(7) 0.9343(4) 0.0349(17) Uani 1 1 d . . . . .
C20 C 0.4898(9) -0.3450(7) 0.9422(4) 0.0421(19) Uani 1 1 d . . . . .
H20A H 0.4280 -0.3958 0.9283 0.063 Uiso 1 1 calc GR . . . .
H20B H 0.5220 -0.3738 0.9957 0.063 Uiso 1 1 calc GR . . . .
H20C H 0.5897 -0.3583 0.9076 0.063 Uiso 1 1 calc GR . . . .
C21 C 0.2268(9) -0.1786(8) 0.9918(4) 0.044(2) Uani 1 1 d . . . . .
H21A H 0.1550 -0.0860 0.9869 0.066 Uiso 1 1 calc GR . . . .
H21B H 0.2641 -0.2061 1.0446 0.066 Uiso 1 1 calc GR . . . .
H21C H 0.1644 -0.2308 0.9805 0.066 Uiso 1 1 calc GR . . . .
C22 C 0.4824(9) -0.1226(7) 0.9557(4) 0.0430(19) Uani 1 1 d . . . . .
H22A H 0.5798 -0.1354 0.9195 0.065 Uiso 1 1 calc GR . . . .
H22B H 0.5191 -0.1548 1.0084 0.065 Uiso 1 1 calc GR . . . .
H22C H 0.4137 -0.0294 0.9529 0.065 Uiso 1 1 calc GR . . . .
Co1 Co -0.03769(12) 0.38263(10) 0.70312(6) 0.0272(3) Uani 1 1 d . . . . .
Co2 Co -0.21142(12) 0.25398(10) 0.67777(6) 0.0273(3) Uani 1 1 d . . . . .
Co3 Co 0.05333(12) 0.23692(10) 0.59487(6) 0.0281(3) Uani 1 1 d . . . . .
Co4 Co 0.18181(12) 0.01339(9) 0.80485(6) 0.0256(3) Uani 1 1 d . . . . .
Co5 Co 0.44108(12) -0.14581(10) 0.75349(6) 0.0281(3) Uani 1 1 d . . . . .
Co6 Co 0.20033(12) -0.20876(10) 0.79012(6) 0.0282(3) Uani 1 1 d . . . . .
O1 O 0.2710(6) 0.4260(5) 0.7163(3) 0.0465(13) Uani 1 1 d . . . . .
O2 O -0.1747(6) 0.4300(5) 0.8608(3) 0.0474(13) Uani 1 1 d . . . . .
O3 O -0.2277(6) 0.6292(5) 0.6085(3) 0.0396(12) Uani 1 1 d . . . . .
O4 O -0.4620(6) 0.4652(5) 0.5821(3) 0.0445(13) Uani 1 1 d . . . . .
O5 O -0.4089(6) 0.2756(5) 0.8252(3) 0.0417(13) Uani 1 1 d . . . . .
O6 O -0.2443(6) 0.0177(5) 0.6372(3) 0.0471(14) Uani 1 1 d . . . . .
O7 O 0.1423(6) -0.0209(5) 0.5427(3) 0.0461(14) Uani 1 1 d . . . . .
O8 O -0.1360(6) 0.4293(5) 0.4701(3) 0.0409(13) Uani 1 1 d . . . . .
O9 O 0.3868(6) 0.2511(5) 0.5670(3) 0.0439(13) Uani 1 1 d . . . . .
O10 O 0.1255(6) 0.1799(5) 0.9263(3) 0.0457(13) Uani 1 1 d . . . . .
O11 O 0.4396(6) 0.1221(5) 0.7463(3) 0.0403(12) Uani 1 1 d . . . . .
O12 O 0.4979(6) -0.0978(5) 0.5837(3) 0.0464(13) Uani 1 1 d . . . . .
O13 O 0.7880(6) -0.2587(5) 0.7939(3) 0.0477(14) Uani 1 1 d . . . . .
O14 O 0.4960(6) -0.4198(5) 0.7361(3) 0.0428(13) Uani 1 1 d . . . . .
O15 O 0.1209(7) -0.4113(6) 0.8937(4) 0.0598(16) Uani 1 1 d . . . . .
O16 O 0.0496(7) -0.2348(5) 0.6532(3) 0.0524(14) Uani 1 1 d . . . . .
O17 O -0.1362(6) -0.0277(5) 0.8400(3) 0.0406(12) Uani 1 1 d . . . . .
P1 P 0.04089(19) 0.17006(16) 0.71791(10) 0.0253(4) Uani 1 1 d . . . . .

loop_
_atom_site_aniso_label
_atom_site_aniso_U_11
_atom_site_aniso_U_22
_atom_site_aniso_U_33
_atom_site_aniso_U_23
_atom_site_aniso_U_13
_atom_site_aniso_U_12
C1 0.037(4) 0.019(4) 0.037(4) 0.000(3) -0.001(4) 0.000(3)
C2 0.032(4) 0.023(4) 0.046(5) -0.003(3) 0.001(4) -0.009(3)
C3 0.025(4) 0.034(4) 0.035(4) -0.006(4) 0.009(3) -0.011(3)
C4 0.027(4) 0.040(4) 0.037(4) -0.014(4) 0.011(3) -0.020(3)
C5 0.026(4) 0.028(4) 0.045(5) 0.002(3) -0.010(4) -0.007(3)
C6 0.022(4) 0.046(5) 0.042(5) -0.005(4) 0.006(3) -0.013(3)
C7 0.013(3) 0.044(5) 0.033(4) -0.003(4) 0.005(3) -0.006(3)
C8 0.030(4) 0.034(4) 0.034(4) -0.013(4) 0.013(3) -0.016(3)
C9 0.050(5) 0.023(4) 0.031(4) -0.004(3) -0.005(4) -0.012(4)
C10 0.031(4) 0.019(4) 0.037(4) 0.004(3) -0.004(3) -0.005(3)
C11 0.024(4) 0.029(4) 0.035(4) -0.007(3) 0.006(3) -0.006(3)
C12 0.016(3) 0.021(4) 0.057(5) -0.005(4) -0.001(3) -0.007(3)
C13 0.051(5) 0.030(4) 0.042(5) -0.007(3) 0.005(4) -0.023(4)
C14 0.032(4) 0.034(4) 0.031(4) -0.008(3) 0.002(3) -0.014(3)
C15 0.031(4) 0.036(5) 0.064(6) -0.004(4) -0.002(4) -0.019(4)
C16 0.033(4) 0.024(4) 0.050(5) -0.011(4) 0.006(4) -0.010(3)
C17 0.037(4) 0.022(4) 0.035(4) 0.002(3) -0.010(3) -0.014(3)
C18 0.028(4) 0.025(4) 0.039(4) -0.004(3) 0.000(3) -0.010(3)
C19 0.040(4) 0.026(4) 0.039(4) -0.003(3) -0.005(3) -0.011(3)
C20 0.048(5) 0.031(4) 0.041(5) -0.001(3) -0.007(4) -0.008(3)
C21 0.058(5) 0.042(5) 0.027(4) -0.003(3) 0.003(4) -0.014(4)
C22 0.052(5) 0.032(4) 0.044(5) -0.007(4) -0.015(4) -0.010(4)
Co1 0.0265(6) 0.0206(6) 0.0327(6) -0.0030(5) 0.0008(5) -0.0073(4)
Co2 0.0245(6) 0.0250(6) 0.0319(6) -0.0028(5) 0.0004(5) -0.0091(4)
Co3 0.0280(6) 0.0262(6) 0.0291(6) -0.0027(5) 0.0021(5) -0.0098(5)
Co4 0.0268(6) 0.0192(6) 0.0290(6) -0.0038(4) 0.0014(5) -0.0068(4)
Co5 0.0254(6) 0.0225(6) 0.0353(7) -0.0048(5) 0.0016(5) -0.0080(4)
Co6 0.0273(6) 0.0223(6) 0.0352(6) -0.0044(5) 0.0015(5) -0.0097(4)
O1 0.037(3) 0.041(3) 0.067(4) -0.011(3) -0.006(3) -0.018(3)
O2 0.050(3) 0.042(3) 0.043(3) -0.005(3) 0.007(3) -0.011(3)
O3 0.037(3) 0.028(3) 0.043(3) 0.005(2) 0.003(2) -0.004(2)
O4 0.042(3) 0.045(3) 0.041(3) 0.003(3) -0.011(3) -0.010(3)
O5 0.040(3) 0.051(3) 0.034(3) -0.004(3) 0.006(3) -0.019(2)
O6 0.043(3) 0.037(3) 0.067(4) -0.019(3) 0.008(3) -0.019(3)
O7 0.044(3) 0.029(3) 0.062(4) -0.016(3) -0.005(3) -0.005(2)
O8 0.041(3) 0.040(3) 0.034(3) 0.007(3) -0.005(2) -0.008(2)
O9 0.034(3) 0.048(3) 0.055(4) -0.011(3) 0.007(3) -0.021(3)
O10 0.054(3) 0.031(3) 0.046(3) -0.013(3) -0.002(3) -0.005(2)
O11 0.035(3) 0.028(3) 0.059(4) -0.007(2) 0.002(2) -0.013(2)
O12 0.050(3) 0.046(3) 0.038(3) 0.002(3) 0.004(3) -0.015(3)
O13 0.022(3) 0.044(3) 0.073(4) -0.005(3) -0.007(3) -0.008(2)
O14 0.033(3) 0.033(3) 0.064(4) -0.019(3) 0.008(2) -0.012(2)
O15 0.064(4) 0.044(4) 0.075(4) 0.010(3) -0.002(3) -0.031(3)
O16 0.055(3) 0.049(4) 0.058(4) -0.013(3) -0.012(3) -0.019(3)
O17 0.029(3) 0.036(3) 0.057(3) -0.009(2) 0.010(2) -0.014(2)
P1 0.0234(9) 0.0204(9) 0.0301(10) -0.0015(7) 0.0014(7) -0.0070(7)

loop_
_atom_type_symbol
_atom_type_description
_atom_type_scat_dispersion_real
_atom_type_scat_dispersion_imag
_atom_type_scat_source
C C 0.0181 0.0091 'International Tables Vol C Tables 4.2.6.8 and 6.1.1.4'
H H 0.0000 0.0000 'International Tables Vol C Tables 4.2.6.8 and 6.1.1.4'
Co Co -2.3653 3.6143 'International Tables Vol C Tables 4.2.6.8 and 6.1.1.4'
O O 0.0492 0.0322 'International Tables Vol C Tables 4.2.6.8 and 6.1.1.4'
P P 0.2955 0.4335 'International Tables Vol C Tables 4.2.6.8 and 6.1.1.4'

loop_
_geom_angle_atom_site_label_1
_geom_angle_atom_site_label_2
_geom_angle_atom_site_label_3
_geom_angle
_geom_angle_site_symmetry_1
_geom_angle_site_symmetry_3
_geom_angle_publ_flag
O1 C1 Co1 178.9(7) . . ?
O2 C2 Co1 177.9(6) . . ?
O3 C3 Co1 178.7(6) . . ?
O4 C4 Co2 178.5(6) . . ?
O5 C5 Co2 178.7(6) . . ?
O6 C6 Co2 178.2(7) . . ?
O7 C7 Co3 176.6(6) . . ?
O8 C8 Co3 179.1(6) . . ?
O9 C9 Co3 179.5(6) . . ?
O10 C10 Co4 175.0(6) . . ?
Co4 C11 Co5 77.6(3) . . ?
O11 C11 Co4 142.3(6) . . ?
O11 C11 Co5 140.1(5) . . ?
O12 C12 Co5 176.4(6) . . ?
O13 C13 Co5 175.4(7) . . ?
Co6 C14 Co5 77.1(3) . . ?
O14 C14 Co5 139.6(6) . . ?
O14 C14 Co6 143.3(6) . . ?
O15 C15 Co6 176.5(8) . . ?
O16 C16 Co6 175.4(6) . . ?
Co4 C17 Co6 76.6(3) . . ?
O17 C17 Co4 146.3(6) . . ?
O17 C17 Co6 137.1(5) . . ?
C19 C18 Co4 132.1(5) . . ?
C19 C18 Co5 133.4(5) . . ?
C19 C18 Co6 131.9(5) . . ?
Co4 C18 Co5 79.6(3) . . ?
Co6 C18 Co4 79.8(2) . . ?
Co6 C18 Co5 78.8(3) . . ?
C18 C19 C20 110.6(6) . . ?
C18 C19 C21 110.2(6) . . ?
C18 C19 C22 110.5(6) . . ?
C20 C19 C21 108.9(6) . . ?
C20 C19 C22 107.7(6) . . ?
C21 C19 C22 109.0(6) . . ?
C19 C20 H20A 109.5 . . ?
C19 C20 H20B 109.5 . . ?
C19 C20 H20C 109.5 . . ?
H20A C20 H20B 109.5 . . ?
H20A C20 H20C 109.5 . . ?
H20B C20 H20C 109.5 . . ?
C19 C21 H21A 109.5 . . ?
C19 C21 H21B 109.5 . . ?
C19 C21 H21C 109.5 . . ?
H21A C21 H21B 109.5 . . ?
H21A C21 H21C 109.5 . . ?
H21B C21 H21C 109.5 . . ?
C19 C22 H22A 109.5 . . ?
C19 C22 H22B 109.5 . . ?
C19 C22 H22C 109.5 . . ?
H22A C22 H22B 109.5 . . ?
H22A C22 H22C 109.5 . . ?
H22B C22 H22C 109.5 . . ?
C1 Co1 C3 100.9(3) . . ?
C1 Co1 Co2 155.1(2) . . ?
C1 Co1 Co3 99.5(2) . . ?
C1 Co1 P1 102.9(2) . . ?
C2 Co1 C1 96.9(3) . . ?
C2 Co1 C3 102.9(3) . . ?
C2 Co1 Co2 97.0(2) . . ?
C2 Co1 Co3 151.3(2) . . ?
C2 Co1 P1 99.1(2) . . ?
C3 Co1 Co2 95.9(2) . . ?
C3 Co1 Co3 96.9(2) . . ?
C3 Co1 P1 145.1(2) . . ?
Co2 Co1 Co3 60.07(4) . . ?
P1 Co1 Co2 54.46(5) . . ?
P1 Co1 Co3 54.30(6) . . ?
C4 Co2 Co1 98.3(2) . . ?
C4 Co2 Co3 99.9(2) . . ?
C4 Co2 P1 148.1(2) . . ?
C5 Co2 C4 99.0(3) . . ?
C5 Co2 C6 98.9(3) . . ?
C5 Co2 Co1 97.7(2) . . ?
C5 Co2 Co3 152.6(2) . . ?
C5 Co2 P1 100.7(2) . . ?
C6 Co2 C4 101.5(3) . . ?
C6 Co2 Co1 151.8(2) . . ?
C6 Co2 Co3 96.6(2) . . ?
C6 Co2 P1 100.0(2) . . ?
Co1 Co2 Co3 60.03(4) . . ?
P1 Co2 Co1 54.37(5) . . ?
P1 Co2 Co3 54.27(5) . . ?
C7 Co3 C8 104.9(3) . . ?
C7 Co3 Co1 150.0(2) . . ?
C7 Co3 Co2 100.2(2) . . ?
C7 Co3 P1 96.2(2) . . ?
C8 Co3 Co1 98.5(2) . . ?
C8 Co3 Co2 92.4(2) . . ?
C8 Co3 P1 143.6(2) . . ?
C9 Co3 C7 97.7(3) . . ?
C9 Co3 C8 102.4(3) . . ?
C9 Co3 Co1 95.3(2) . . ?
C9 Co3 Co2 153.0(2) . . ?
C9 Co3 P1 103.7(2) . . ?
Co1 Co3 Co2 59.90(4) . . ?
P1 Co3 Co1 54.35(5) . . ?
P1 Co3 Co2 54.40(5) . . ?
C10 Co4 C11 95.6(3) . . ?
C10 Co4 C17 102.7(3) . . ?
C10 Co4 C18 100.7(3) . . ?
C10 Co4 Co5 130.7(2) . . ?
C10 Co4 Co6 137.3(2) . . ?
C10 Co4 P1 97.3(2) . . ?
C11 Co4 Co5 51.7(2) . . ?
C11 Co4 Co6 110.7(2) . . ?
C11 Co4 P1 88.4(2) . . ?
C17 Co4 C11 161.7(3) . . ?
C17 Co4 Co5 113.0(2) . . ?
C17 Co4 Co6 53.8(2) . . ?
C17 Co4 P1 90.61(19) . . ?
C18 Co4 C11 87.5(3) . . ?
C18 Co4 C17 87.8(3) . . ?
C18 Co4 Co5 50.3(2) . . ?
C18 Co4 Co6 50.0(2) . . ?
C18 Co4 P1 161.9(2) . . ?
Co6 Co4 Co5 59.36(4) . . ?
P1 Co4 Co5 114.65(7) . . ?
P1 Co4 Co6 115.84(6) . . ?
C11 Co5 C14 160.9(3) . . ?
C11 Co5 Co4 50.7(2) . . ?
C11 Co5 Co6 110.7(2) . . ?
C12 Co5 C11 90.2(3) . . ?
C12 Co5 C14 94.2(3) . . ?
C12 Co5 C18 158.2(3) . . ?
C12 Co5 Co4 112.7(2) . . ?
C12 Co5 Co6 111.5(2) . . ?
C13 Co5 C11 101.1(3) . . ?
C13 Co5 C12 100.7(3) . . ?
C13 Co5 C14 96.3(3) . . ?
C13 Co5 C18 101.1(3) . . ?
C13 Co5 Co4 134.3(2) . . ?
C13 Co5 Co6 133.8(2) . . ?
C14 Co5 Co4 110.8(2) . . ?
C14 Co5 Co6 50.5(2) . . ?
C18 Co5 C11 86.6(3) . . ?
C18 Co5 C14 82.4(3) . . ?
C18 Co5 Co4 50.12(19) . . ?
C18 Co5 Co6 50.5(2) . . ?
Co6 Co5 Co4 60.31(4) . . ?
C14 Co6 C17 162.0(3) . . ?
C14 Co6 Co4 112.7(2) . . ?
C14 Co6 Co5 52.4(2) . . ?
C15 Co6 C14 98.7(3) . . ?
C15 Co6 C16 98.8(3) . . ?
C15 Co6 C17 97.3(3) . . ?
C15 Co6 C18 101.9(3) . . ?
C15 Co6 Co4 132.3(3) . . ?
C15 Co6 Co5 137.2(2) . . ?
C16 Co6 C14 91.9(3) . . ?
C16 Co6 C17 93.7(3) . . ?
C16 Co6 C18 159.2(3) . . ?
C16 Co6 Co4 114.4(2) . . ?
C16 Co6 Co5 111.4(2) . . ?
C17 Co6 Co4 49.57(19) . . ?
C17 Co6 Co5 109.7(2) . . ?
C18 Co6 C14 84.0(3) . . ?
C18 Co6 C17 84.7(3) . . ?
C18 Co6 Co4 50.17(19) . . ?
C18 Co6 Co5 50.8(2) . . ?
Co5 Co6 Co4 60.33(4) . . ?
Co1 P1 Co2 71.17(6) . . ?
Co1 P1 Co4 134.30(9) . . ?
Co2 P1 Co4 137.96(9) . . ?
Co3 P1 Co1 71.35(6) . . ?
Co3 P1 Co2 71.33(6) . . ?
Co3 P1 Co4 140.66(9) . . ?

loop_
_geom_bond_atom_site_label_1
_geom_bond_atom_site_label_2
_geom_bond_distance
_geom_bond_site_symmetry_2
_geom_bond_publ_flag
C1 Co1 1.799(8) . ?
C1 O1 1.133(8) . ?
C2 Co1 1.788(8) . ?
C2 O2 1.144(8) . ?
C3 Co1 1.834(7) . ?
C3 O3 1.140(7) . ?
C4 Co2 1.839(8) . ?
C4 O4 1.136(8) . ?
C5 Co2 1.799(8) . ?
C5 O5 1.135(8) . ?
C6 Co2 1.822(8) . ?
C6 O6 1.115(8) . ?
C7 Co3 1.814(8) . ?
C7 O7 1.120(8) . ?
C8 Co3 1.838(8) . ?
C8 O8 1.130(8) . ?
C9 Co3 1.801(9) . ?
C9 O9 1.142(8) . ?
C10 Co4 1.770(8) . ?
C10 O10 1.139(8) . ?
C11 Co4 1.952(7) . ?
C11 Co5 1.978(7) . ?
C11 O11 1.151(8) . ?
C12 Co5 1.826(9) . ?
C12 O12 1.142(8) . ?
C13 Co5 1.772(8) . ?
C13 O13 1.147(8) . ?
C14 Co5 1.983(7) . ?
C14 Co6 1.930(7) . ?
C14 O14 1.151(8) . ?
C15 Co6 1.791(8) . ?
C15 O15 1.130(8) . ?
C16 Co6 1.810(9) . ?
C16 O16 1.143(8) . ?
C17 Co4 1.926(7) . ?
C17 Co6 2.043(7) . ?
C17 O17 1.148(7) . ?
C18 C19 1.514(10) . ?
C18 Co4 1.921(6) . ?
C18 Co5 1.925(7) . ?
C18 Co6 1.918(7) . ?
C19 C20 1.538(9) . ?
C19 C21 1.542(10) . ?
C19 C22 1.549(10) . ?
C20 H20A 0.9800 . ?
C20 H20B 0.9800 . ?
C20 H20C 0.9800 . ?
C21 H21A 0.9800 . ?
C21 H21B 0.9800 . ?
C21 H21C 0.9800 . ?
C22 H22A 0.9800 . ?
C22 H22B 0.9800 . ?
C22 H22C 0.9800 . ?
Co1 Co2 2.5404(14) . ?
Co1 Co3 2.5438(15) . ?
Co1 P1 2.1816(19) . ?
Co2 Co3 2.5447(14) . ?
Co2 P1 2.1840(19) . ?
Co3 P1 2.180(2) . ?
Co4 Co5 2.4626(14) . ?
Co4 Co6 2.4620(14) . ?
Co4 P1 2.2071(19) . ?
Co5 Co6 2.4383(14) . ?

loop_
_geom_torsion_atom_site_label_1
_geom_torsion_atom_site_label_2
_geom_torsion_atom_site_label_3
_geom_torsion_atom_site_label_4
_geom_torsion
_geom_torsion_site_symmetry_1
_geom_torsion_site_symmetry_2
_geom_torsion_site_symmetry_3
_geom_torsion_site_symmetry_4
_geom_torsion_publ_flag
Co4 C18 C19 C20 178.1(5) . . . . ?
Co4 C18 C19 C21 57.7(8) . . . . ?
Co4 C18 C19 C22 -62.8(8) . . . . ?
Co5 C18 C19 C20 -60.5(8) . . . . ?
Co5 C18 C19 C21 179.0(5) . . . . ?
Co5 C18 C19 C22 58.6(8) . . . . ?
Co6 C18 C19 C20 58.7(8) . . . . ?
Co6 C18 C19 C21 -61.7(8) . . . . ?
Co6 C18 C19 C22 177.9(5) . . . . ?
